data_1529837
loop_
_publ_author_name
'Efremov, V.A.'
'Trunov, V.K.'
'Berezina, T.A.'
'Averina, I.M.'

_publ_section_title
;
 Structure of Na5 Tb (Mo O4)4, Na5 Lu (Mo O4)4, and Na5 Lu (W O4)4
;
_journal_name_full Kristallografiya
_journal_page_first 254
_journal_page_last 261
_journal_volume 25
_journal_year 1980
_chemical_formula_sum 'Lu Mo4 Na5 O16'
_chemical_name_systematic 'Na5 Lu (Mo O4)4'
_space_group_IT_number 88
_symmetry_space_group_name_Hall '-I 4ad'
_symmetry_space_group_name_H-M 'I 41/a :2'
_cell_angle_alpha 90
_cell_angle_beta 90
_cell_angle_gamma 90
_cell_formula_units_Z 4
_cell_length_a 11.323
_cell_length_b 11.323
_cell_length_c 11.385
_cell_volume 1459.675
_citation_journal_id_ASTM KRISAJ
_cod_data_source_file Efremov_KRISAJ_1980_643.cif
_cod_data_source_block Lu1Mo4Na5O16
_cod_original_formula_sum 'Lu1 Mo4 Na5 O16'
_cod_database_code 1529837

loop_
_symmetry_equiv_pos_as_xyz
x,y,z
-y+3/4,x+1/4,z+1/4
-x+1/2,-y,z+1/2
y+3/4,-x+3/4,z+3/4
-x,-y,-z
y-3/4,-x-1/4,-z-1/4
x-1/2,y,-z-1/2
-y-3/4,x-3/4,-z-3/4
x+1/2,y+1/2,z+1/2
-y+5/4,x+3/4,z+3/4
-x+1,-y+1/2,z+1
y+5/4,-x+5/4,z+5/4
-x+1/2,-y+1/2,-z+1/2
y-1/4,-x+1/4,-z+1/4
x,y+1/2,-z
-y-1/4,x-1/4,-z-1/4

loop_
_atom_site_label
_atom_site_type_symbol
_atom_site_fract_x
_atom_site_fract_y
_atom_site_fract_z
_atom_site_occupancy
_atom_site_U_iso_or_equiv
Lu1 Lu+3 0 0.25 0.125 1 0.0
Na2 Na+1 0.119 0.0453 0.3448 1 0.0
Na1 Na+1 0 0.25 0.625 1 0.0
O4 O-2 0.3216 0.3334 0.3121 1 0.0
O3 O-2 0.0621 0.3609 0.286 1 0.0
O2 O-2 0.1485 0.2193 0.4733 1 0.0
O1 O-2 0.1769 0.4653 0.4772 1 0.0
Mo1 Mo+6 0.18162 0.34277 0.38538 1 0.0
